data_7233285
loop_
_publ_author_name
'Akbar, Sikkandarkani'
'Tamilarasan, V. John'
'Srinivasan, Kannupal'

_publ_section_title
;
 Iodine-mediated synthesis of benzo[a]fluorenones from yne-enones
;
_journal_issue 41
_journal_name_full 'RSC Advances'
_journal_page_first 23652
_journal_paper_doi 10.1039/C9RA02376C
_journal_volume 9
_journal_year 2019
_chemical_formula_moiety 'C24 H16 O'
_chemical_formula_sum 'C24 H16 O'
_chemical_formula_weight 320.37
_space_group_IT_number 14
_space_group_name_Hall '-P 2yn'
_space_group_name_H-M_alt 'P 1 21/n 1'
_symmetry_cell_setting monoclinic
_symmetry_space_group_name_Hall '-P 2yn'
_symmetry_space_group_name_H-M 'P 1 21/n 1'
_atom_sites_solution_hydrogens geom
_atom_sites_solution_primary direct
_atom_sites_solution_secondary difmap
_audit_block_doi 10.5517/ccdc.csd.cc1mdl9x
_audit_creation_method SHELXL-97
_audit_update_record
;
2016-08-30 deposited with the CCDC.    2019-07-19 downloaded from the CCDC.
;
_cell_angle_alpha 90.00
_cell_angle_beta 90.736(5)
_cell_angle_gamma 90.00
_cell_formula_units_Z 4
_cell_length_a 5.8707(4)
_cell_length_b 14.3113(11)
_cell_length_c 19.7441(15)
_cell_measurement_reflns_used 4189
_cell_measurement_temperature 293(2)
_cell_measurement_theta_max 28.55
_cell_measurement_theta_min 1.76
_cell_volume 1658.7(2)
_computing_cell_refinement APEX2
_computing_data_collection 'APEX2 (Bruker, 2008)'
_computing_data_reduction 'SAINT (Bruker, 2008)'
_computing_molecular_graphics 'ORTEP3 (Farrugia, 2012)'
_computing_publication_material 'SHELXL97 and PLATON (Spek, 2009)'
_computing_structure_refinement 'SHELXL-97 (Sheldrick, 2008)'
_computing_structure_solution 'SHELXS97 (Sheldrick, 2008)'
_diffrn_ambient_temperature 293(2)
_diffrn_measured_fraction_theta_full 0.993
_diffrn_measured_fraction_theta_max 0.993
_diffrn_measurement_device_type 'Bruker SMART APEXII area-detector diffractometer'
_diffrn_measurement_method '\w and \f scans'
_diffrn_radiation_monochromator graphite
_diffrn_radiation_source 'fine-focus sealed tube'
_diffrn_radiation_type MoK\a
_diffrn_radiation_wavelength 0.71073
_diffrn_reflns_av_R_equivalents 0.0651
_diffrn_reflns_av_sigmaI/netI 0.0678
_diffrn_reflns_limit_h_max 7
_diffrn_reflns_limit_h_min -7
_diffrn_reflns_limit_k_max 19
_diffrn_reflns_limit_k_min -16
_diffrn_reflns_limit_l_max 19
_diffrn_reflns_limit_l_min -26
_diffrn_reflns_number 15817
_diffrn_reflns_theta_full 28.55
_diffrn_reflns_theta_max 28.55
_diffrn_reflns_theta_min 1.76
_exptl_absorpt_coefficient_mu 0.077
_exptl_absorpt_correction_T_max 0.9848
_exptl_absorpt_correction_T_min 0.9773
_exptl_absorpt_correction_type multi-scan
_exptl_absorpt_process_details '(<i>SADABS</i>; Bruker, 2008)'
_exptl_crystal_colour Colourless
_exptl_crystal_density_diffrn 1.283
_exptl_crystal_density_method 'not measured'
_exptl_crystal_description Block
_exptl_crystal_F_000 672
_exptl_crystal_size_max 0.30
_exptl_crystal_size_mid 0.25
_exptl_crystal_size_min 0.20
_refine_diff_density_max 0.332
_refine_diff_density_min -0.201
_refine_diff_density_rms 0.058
_refine_ls_extinction_method none
_refine_ls_goodness_of_fit_ref 1.011
_refine_ls_hydrogen_treatment constr
_refine_ls_matrix_type full
_refine_ls_number_parameters 227
_refine_ls_number_reflns 4189
_refine_ls_number_restraints 0
_refine_ls_restrained_S_all 1.011
_refine_ls_R_factor_all 0.1160
_refine_ls_R_factor_gt 0.0593
_refine_ls_shift/su_max 0.000
_refine_ls_shift/su_mean 0.000
_refine_ls_structure_factor_coef Fsqd
_refine_ls_weighting_details 'calc w=1/[\s^2^(Fo^2^)+(0.1039P)^2^+0.0136P] where P=(Fo^2^+2Fc^2^)/3'
_refine_ls_weighting_scheme calc
_refine_ls_wR_factor_gt 0.1511
_refine_ls_wR_factor_ref 0.1907
_reflns_number_gt 2379
_reflns_number_total 4189
_reflns_threshold_expression >2sigma(I)
_cod_data_source_file c9ra02376c2.cif
_cod_data_source_block fin
_cod_depositor_comments
;
The following automatic conversions were performed:

'_symmetry_cell_setting' value 'Monoclinic' changed to 'monoclinic'
according to
/home/data/users/saulius/crontab/automatic-downloads/rss-feeds/RSC/lib/dictionaries/cif_core.dic
dictionary named 'cif_core.dic' version 2.4.2 from 2011-04-26.

'_exptl_absorpt_correction_type' value 'Multi-scan' changed to
'multi-scan' according to
/home/data/users/saulius/crontab/automatic-downloads/rss-feeds/RSC/lib/dictionaries/cif_core.dic
dictionary named 'cif_core.dic' version 2.4.2 from 2011-04-26.

Automatic conversion script
Id: cif_fix_values 4973 2017-02-22 13:04:09Z antanas 
;
_cod_original_sg_symbol_H-M 'P 21/n'
_cod_database_code 7233285

loop_
_symmetry_equiv_pos_as_xyz
'x, y, z'
'-x+1/2, y+1/2, -z+1/2'
'-x, -y, -z'
'x-1/2, -y-1/2, z-1/2'

loop_
_atom_site_label
_atom_site_type_symbol
_atom_site_fract_x
_atom_site_fract_y
_atom_site_fract_z
_atom_site_U_iso_or_equiv
_atom_site_adp_type
_atom_site_occupancy
_atom_site_symmetry_multiplicity
_atom_site_calc_flag
_atom_site_refinement_flags
C1 C 0.3053(4) 0.10328(17) -0.04787(14) 0.0694(7) Uani 1 1 d .
H1A H 0.2296 0.0489 -0.0307 0.104 Uiso 1 1 calc R
H1B H 0.4670 0.0932 -0.0469 0.104 Uiso 1 1 calc R
H1C H 0.2555 0.1147 -0.0936 0.104 Uiso 1 1 calc R
C2 C 0.2485(3) 0.18652(14) -0.00441(11) 0.0452(5) Uani 1 1 d .
C3 C 0.3967(3) 0.21629(14) 0.04562(11) 0.0477(5) Uani 1 1 d .
H3 H 0.5347 0.1854 0.0518 0.057 Uiso 1 1 calc R
C4 C 0.3446(3) 0.29120(14) 0.08687(11) 0.0440(5) Uani 1 1 d .
H4 H 0.4485 0.3099 0.1201 0.053 Uiso 1 1 calc R
C5 C 0.1406(3) 0.33886(13) 0.07950(9) 0.0375(4) Uani 1 1 d .
C6 C -0.0084(3) 0.30938(15) 0.02876(11) 0.0480(5) Uani 1 1 d .
H6 H -0.1461 0.3404 0.0223 0.058 Uiso 1 1 calc R
C7 C 0.0449(4) 0.23468(15) -0.01216(12) 0.0520(6) Uani 1 1 d .
H7 H -0.0581 0.2161 -0.0457 0.062 Uiso 1 1 calc R
C8 C 0.0771(3) 0.41578(13) 0.12651(10) 0.0380(4) Uani 1 1 d .
C9 C -0.1033(3) 0.40194(13) 0.16927(10) 0.0398(5) Uani 1 1 d .
H9 H -0.1814 0.3454 0.1687 0.048 Uiso 1 1 calc R
C10 C -0.1686(3) 0.47258(12) 0.21332(10) 0.0379(5) Uani 1 1 d .
C11 C -0.0530(3) 0.55637(13) 0.21620(10) 0.0394(5) Uani 1 1 d .
C12 C 0.1364(3) 0.57377(13) 0.17475(10) 0.0399(5) Uani 1 1 d .
C13 C 0.2017(3) 0.50179(13) 0.12864(10) 0.0384(5) Uani 1 1 d .
C14 C 0.3913(3) 0.51859(15) 0.08660(11) 0.0461(5) Uani 1 1 d .
H14 H 0.4346 0.4732 0.0556 0.055 Uiso 1 1 calc R
C15 C 0.5114(3) 0.59989(15) 0.09077(11) 0.0525(6) Uani 1 1 d .
H15 H 0.6357 0.6094 0.0629 0.063 Uiso 1 1 calc R
C16 C 0.4487(4) 0.66910(15) 0.13677(12) 0.0548(6) Uani 1 1 d .
H16 H 0.5328 0.7240 0.1396 0.066 Uiso 1 1 calc R
C17 C 0.2657(3) 0.65705(14) 0.17753(11) 0.0495(5) Uani 1 1 d .
H17 H 0.2254 0.7041 0.2075 0.059 Uiso 1 1 calc R
C18 C -0.1626(3) 0.61681(14) 0.26802(11) 0.0433(5) Uani 1 1 d .
C19 C -0.3545(3) 0.56028(13) 0.29527(10) 0.0419(5) Uani 1 1 d .
C20 C -0.5168(3) 0.58349(15) 0.34243(11) 0.0506(6) Uani 1 1 d .
H20 H -0.5142 0.6412 0.3641 0.061 Uiso 1 1 calc R
C21 C -0.6836(4) 0.51795(15) 0.35648(12) 0.0546(6) Uani 1 1 d .
H21 H -0.7953 0.5320 0.3879 0.066 Uiso 1 1 calc R
C22 C -0.6864(3) 0.43251(15) 0.32476(11) 0.0524(6) Uani 1 1 d .
H22 H -0.7995 0.3896 0.3353 0.063 Uiso 1 1 calc R
C23 C -0.5230(3) 0.40908(14) 0.27712(10) 0.0456(5) Uani 1 1 d .
H23 H -0.5255 0.3512 0.2557 0.055 Uiso 1 1 calc R
C24 C -0.3577(3) 0.47400(13) 0.26263(10) 0.0396(5) Uani 1 1 d .
O1 O -0.1141(3) 0.69630(10) 0.28445(8) 0.0593(5) Uani 1 1 d .

loop_
_atom_site_aniso_label
_atom_site_aniso_U_11
_atom_site_aniso_U_22
_atom_site_aniso_U_33
_atom_site_aniso_U_23
_atom_site_aniso_U_13
_atom_site_aniso_U_12
C1 0.0850(17) 0.0603(16) 0.0633(17) -0.0203(13) 0.0131(13) 0.0028(12)
C2 0.0526(11) 0.0452(12) 0.0383(12) -0.0044(9) 0.0126(9) -0.0037(9)
C3 0.0420(10) 0.0478(12) 0.0535(15) 0.0012(10) 0.0091(10) 0.0048(9)
C4 0.0397(10) 0.0495(12) 0.0429(13) -0.0045(9) -0.0002(8) -0.0024(8)
C5 0.0396(9) 0.0400(11) 0.0333(11) -0.0014(9) 0.0072(8) -0.0049(8)
C6 0.0418(10) 0.0541(13) 0.0481(14) -0.0043(10) -0.0021(9) 0.0035(9)
C7 0.0539(12) 0.0595(14) 0.0425(13) -0.0104(11) -0.0042(9) -0.0025(10)
C8 0.0406(9) 0.0397(10) 0.0337(11) 0.0001(8) 0.0019(8) 0.0000(8)
C9 0.0406(9) 0.0370(10) 0.0420(12) -0.0030(9) 0.0059(8) -0.0033(7)
C10 0.0425(9) 0.0351(10) 0.0361(11) -0.0004(8) 0.0030(8) 0.0013(8)
C11 0.0458(10) 0.0362(10) 0.0364(11) 0.0017(9) 0.0019(8) 0.0014(8)
C12 0.0469(10) 0.0366(10) 0.0362(12) 0.0043(9) 0.0004(8) 0.0006(8)
C13 0.0422(10) 0.0391(10) 0.0339(11) 0.0048(9) 0.0013(8) -0.0021(8)
C14 0.0517(11) 0.0478(12) 0.0390(13) 0.0037(9) 0.0104(9) -0.0024(9)
C15 0.0530(12) 0.0538(13) 0.0510(15) 0.0120(11) 0.0103(10) -0.0094(10)
C16 0.0615(12) 0.0422(12) 0.0608(16) 0.0070(11) 0.0086(11) -0.0119(10)
C17 0.0590(12) 0.0375(11) 0.0522(14) 0.0016(10) 0.0056(10) -0.0048(9)
C18 0.0547(11) 0.0348(11) 0.0405(12) -0.0020(9) 0.0013(9) 0.0017(8)
C19 0.0531(11) 0.0362(11) 0.0366(12) -0.0009(9) 0.0046(9) 0.0040(8)
C20 0.0651(13) 0.0429(11) 0.0441(13) -0.0058(10) 0.0128(10) 0.0056(9)
C21 0.0603(12) 0.0557(13) 0.0483(14) -0.0019(11) 0.0199(10) 0.0067(10)
C22 0.0547(12) 0.0514(13) 0.0515(14) 0.0014(11) 0.0161(10) -0.0026(9)
C23 0.0538(11) 0.0395(11) 0.0440(13) -0.0036(9) 0.0120(9) -0.0021(8)
C24 0.0458(10) 0.0378(11) 0.0354(11) -0.0005(9) 0.0058(8) 0.0033(8)
O1 0.0763(10) 0.0392(9) 0.0628(11) -0.0107(7) 0.0120(8) -0.0067(7)

loop_
_atom_type_symbol
_atom_type_description
_atom_type_scat_dispersion_real
_atom_type_scat_dispersion_imag
_atom_type_scat_source
C C 0.0033 0.0016 'International Tables Vol C Tables 4.2.6.8 and 6.1.1.4'
H H 0.0000 0.0000 'International Tables Vol C Tables 4.2.6.8 and 6.1.1.4'
O O 0.0106 0.0060 'International Tables Vol C Tables 4.2.6.8 and 6.1.1.4'

loop_
_geom_angle_atom_site_label_1
_geom_angle_atom_site_label_2
_geom_angle_atom_site_label_3
_geom_angle
C2 C1 H1A 109.5
C2 C1 H1B 109.5
H1A C1 H1B 109.5
C2 C1 H1C 109.5
H1A C1 H1C 109.5
H1B C1 H1C 109.5
C3 C2 C7 117.50(19)
C3 C2 C1 120.72(19)
C7 C2 C1 121.8(2)
C2 C3 C4 121.38(18)
C2 C3 H3 119.3
C4 C3 H3 119.3
C3 C4 C5 121.16(19)
C3 C4 H4 119.4
C5 C4 H4 119.4
C4 C5 C6 117.57(18)
C4 C5 C8 121.43(17)
C6 C5 C8 120.92(16)
C7 C6 C5 120.88(18)
C7 C6 H6 119.6
C5 C6 H6 119.6
C6 C7 C2 121.5(2)
C6 C7 H7 119.2
C2 C7 H7 119.2
C9 C8 C13 120.14(17)
C9 C8 C5 118.42(16)
C13 C8 C5 121.43(15)
C8 C9 C10 119.95(17)
C8 C9 H9 120.0
C10 C9 H9 120.0
C11 C10 C9 121.23(17)
C11 C10 C24 109.43(16)
C9 C10 C24 129.34(16)
C10 C11 C12 121.38(17)
C10 C11 C18 108.42(16)
C12 C11 C18 130.20(17)
C11 C12 C17 123.57(18)
C11 C12 C13 117.50(17)
C17 C12 C13 118.91(17)
C14 C13 C12 118.00(17)
C14 C13 C8 122.22(18)
C12 C13 C8 119.77(16)
C15 C14 C13 121.3(2)
C15 C14 H14 119.4
C13 C14 H14 119.4
C14 C15 C16 120.30(19)
C14 C15 H15 119.8
C16 C15 H15 119.8
C17 C16 C15 120.75(19)
C17 C16 H16 119.6
C15 C16 H16 119.6
C16 C17 C12 120.74(19)
C16 C17 H17 119.6
C12 C17 H17 119.6
O1 C18 C11 128.60(18)
O1 C18 C19 125.87(19)
C11 C18 C19 105.50(16)
C20 C19 C24 121.33(18)
C20 C19 C18 130.01(18)
C24 C19 C18 108.61(16)
C19 C20 C21 117.85(19)
C19 C20 H20 121.1
C21 C20 H20 121.1
C22 C21 C20 121.01(19)
C22 C21 H21 119.5
C20 C21 H21 119.5
C21 C22 C23 121.2(2)
C21 C22 H22 119.4
C23 C22 H22 119.4
C24 C23 C22 118.13(19)
C24 C23 H23 120.9
C22 C23 H23 120.9
C23 C24 C19 120.49(17)
C23 C24 C10 131.43(17)
C19 C24 C10 108.04(16)

loop_
_geom_bond_atom_site_label_1
_geom_bond_atom_site_label_2
_geom_bond_distance
C1 C2 1.508(3)
C1 H1A 0.9600
C1 H1B 0.9600
C1 H1C 0.9600
C2 C3 1.375(3)
C2 C7 1.386(3)
C3 C4 1.383(3)
C3 H3 0.9300
C4 C5 1.384(2)
C4 H4 0.9300
C5 C6 1.387(3)
C5 C8 1.490(3)
C6 C7 1.378(3)
C6 H6 0.9300
C7 H7 0.9300
C8 C9 1.377(2)
C8 C13 1.432(3)
C9 C10 1.391(3)
C9 H9 0.9300
C10 C11 1.379(2)
C10 C24 1.486(2)
C11 C12 1.411(2)
C11 C18 1.492(3)
C12 C17 1.414(3)
C12 C13 1.430(3)
C13 C14 1.418(2)
C14 C15 1.362(3)
C14 H14 0.9300
C15 C16 1.396(3)
C15 H15 0.9300
C16 C17 1.361(3)
C16 H16 0.9300
C17 H17 0.9300
C18 O1 1.216(2)
C18 C19 1.493(3)
C19 C20 1.381(3)
C19 C24 1.393(3)
C20 C21 1.387(3)
C20 H20 0.9300
C21 C22 1.374(3)
C21 H21 0.9300
C22 C23 1.393(3)
C22 H22 0.9300
C23 C24 1.376(3)
C23 H23 0.9300

loop_
_geom_torsion_atom_site_label_1
_geom_torsion_atom_site_label_2
_geom_torsion_atom_site_label_3
_geom_torsion_atom_site_label_4
_geom_torsion
C7 C2 C3 C4 0.2(3)
C1 C2 C3 C4 -178.53(19)
C2 C3 C4 C5 0.3(3)
C3 C4 C5 C6 -0.7(3)
C3 C4 C5 C8 176.12(17)
C4 C5 C6 C7 0.7(3)
C8 C5 C6 C7 -176.18(18)
C5 C6 C7 C2 -0.2(3)
C3 C2 C7 C6 -0.3(3)
C1 C2 C7 C6 178.5(2)
C4 C5 C8 C9 -112.5(2)
C6 C5 C8 C9 64.2(3)
C4 C5 C8 C13 66.3(3)
C6 C5 C8 C13 -116.9(2)
C13 C8 C9 C10 1.7(3)
C5 C8 C9 C10 -179.37(18)
C8 C9 C10 C11 -1.3(3)
C8 C9 C10 C24 178.98(19)
C9 C10 C11 C12 -0.2(3)
C24 C10 C11 C12 179.61(17)
C9 C10 C11 C18 -179.79(18)
C24 C10 C11 C18 0.0(2)
C10 C11 C12 C17 -177.59(18)
C18 C11 C12 C17 1.9(3)
C10 C11 C12 C13 1.1(3)
C18 C11 C12 C13 -179.36(19)
C11 C12 C13 C14 179.82(17)
C17 C12 C13 C14 -1.4(3)
C11 C12 C13 C8 -0.6(3)
C17 C12 C13 C8 178.11(17)
C9 C8 C13 C14 178.75(18)
C5 C8 C13 C14 -0.1(3)
C9 C8 C13 C12 -0.8(3)
C5 C8 C13 C12 -179.62(17)
C12 C13 C14 C15 1.4(3)
C8 C13 C14 C15 -178.14(18)
C13 C14 C15 C16 -0.3(3)
C14 C15 C16 C17 -0.8(3)
C15 C16 C17 C12 0.7(3)
C11 C12 C17 C16 179.1(2)
C13 C12 C17 C16 0.4(3)
C10 C11 C18 O1 -178.3(2)
C12 C11 C18 O1 2.1(4)
C10 C11 C18 C19 -0.1(2)
C12 C11 C18 C19 -179.67(19)
O1 C18 C19 C20 1.0(4)
C11 C18 C19 C20 -177.3(2)
O1 C18 C19 C24 178.4(2)
C11 C18 C19 C24 0.2(2)
C24 C19 C20 C21 0.1(3)
C18 C19 C20 C21 177.3(2)
C19 C20 C21 C22 0.4(3)
C20 C21 C22 C23 -0.4(4)
C21 C22 C23 C24 0.1(3)
C22 C23 C24 C19 0.4(3)
C22 C23 C24 C10 -177.1(2)
C20 C19 C24 C23 -0.5(3)
C18 C19 C24 C23 -178.21(17)
C20 C19 C24 C10 177.53(19)
C18 C19 C24 C10 -0.2(2)
C11 C10 C24 C23 177.9(2)
C9 C10 C24 C23 -2.4(4)
C11 C10 C24 C19 0.1(2)
C9 C10 C24 C19 179.9(2)
